data_2008546
loop_
_publ_author_name
'Gallagher, John F.'
'Fitzsimons, Lavelle M.'

_publ_section_title
;Intermolecular N---H&#x00B7;&#x00B7;&#x00B7;O and
 C---H&#x00B7;&#x00B7;&#x00B7;O interactions form a two-dimensional network in
 (2<i>S</i>,4<i>S</i>,5<i>R</i>)-(--)-3,4-dimethyl-5-phenyl-2-(pyrrol-2-yl)-1,3-oxazolidine
;
_journal_issue 6
_journal_name_full 'Acta Crystallographica Section C'
_journal_page_first 1000
_journal_page_last 1003
_journal_paper_doi 10.1107/S0108270199002292
_journal_volume 55
_journal_year 1999
_chemical_formula_moiety 'C15 H18 N2 O '
_chemical_formula_sum 'C15 H18 N2 O'
_chemical_formula_weight 242.31
_chemical_name_systematic
;
(2S,4S,5R)-(-)-3,4-dimethyl-5-phenyl-2-(pyrrol-2-yl)-1,3-
oxazolidine
;
_space_group_IT_number 1
_symmetry_cell_setting triclinic
_symmetry_space_group_name_Hall 'P 1'
_symmetry_space_group_name_H-M 'P 1'
_cell_angle_alpha 82.455(15)
_cell_angle_beta 85.847(18)
_cell_angle_gamma 89.393(12)
_cell_formula_units_Z 2
_cell_length_a 5.2624(9)
_cell_length_b 8.8737(14)
_cell_length_c 14.518(3)
_cell_measurement_reflns_used 25
_cell_measurement_temperature 290.0(10)
_cell_measurement_theta_max 18.64
_cell_measurement_theta_min 7.91
_cell_volume 670.3(2)
_computing_cell_refinement 'SET4 & CELDIM in CAD-4-PC Software'
_computing_data_collection 'CAD-4-PC Software (Enraf-Nonius, 1992)'
_computing_data_reduction 'DATRD2 in NRCVAX96 (Gabe et al., 1989)'
_computing_molecular_graphics 'NRCVAX96, ORTEPII (Johnson, 1976) and PLATON (Spek, 1998)'
_computing_publication_material 'NRCVAX96, SHELXL97 and PREP8 (Ferguson, 1998)'
_computing_structure_refinement 'NRCVAX96 and SHELXL97 (Sheldrick, 1997a)'
_computing_structure_solution 'SHELXS97 (Sheldrick, 1997b)'
_diffrn_ambient_temperature 290.0(10)
_diffrn_measured_fraction_theta_full 1.00
_diffrn_measured_fraction_theta_max 1.00
_diffrn_measurement_device 'Enraf-Nonius CAD-4'
_diffrn_measurement_method \w
_diffrn_radiation_monochromator graphite
_diffrn_radiation_source 'X-ray tube'
_diffrn_radiation_type 'Molybdenum K\a'
_diffrn_radiation_wavelength 0.7107
_diffrn_reflns_av_R_equivalents 0.005
_diffrn_reflns_av_sigmaI/netI 0.041
_diffrn_reflns_limit_h_max 6
_diffrn_reflns_limit_h_min -5
_diffrn_reflns_limit_k_max 10
_diffrn_reflns_limit_k_min -10
_diffrn_reflns_limit_l_max 17
_diffrn_reflns_limit_l_min -17
_diffrn_reflns_number 3921
_diffrn_reflns_theta_full 25.4
_diffrn_reflns_theta_max 25.4
_diffrn_reflns_theta_min 2.0
_diffrn_standards_decay_% none
_diffrn_standards_interval_time 120
_diffrn_standards_number 3
_exptl_absorpt_coefficient_mu 0.076
_exptl_absorpt_correction_type none
_exptl_crystal_colour colourless
_exptl_crystal_density_diffrn 1.201
_exptl_crystal_density_meas ?
_exptl_crystal_description block
_exptl_crystal_F_000 260
_exptl_crystal_size_max 0.35
_exptl_crystal_size_mid 0.28
_exptl_crystal_size_min 0.25
_refine_diff_density_max 0.19
_refine_diff_density_min -0.22
_refine_ls_abs_structure_details 'Flack (1983)'
_refine_ls_abs_structure_Flack 0(2)
_refine_ls_extinction_coef 0.028(6)
_refine_ls_extinction_method 'SHELXL97 (Sheldrick, 1997a)'
_refine_ls_goodness_of_fit_ref 1.004
_refine_ls_hydrogen_treatment constr
_refine_ls_matrix_type full
_refine_ls_number_parameters 330
_refine_ls_number_reflns 3735
_refine_ls_number_restraints 3
_refine_ls_restrained_S_all 1.004
_refine_ls_R_factor_all 0.078
_refine_ls_R_factor_gt 0.052
_refine_ls_shift/su_max 0.001
_refine_ls_shift/su_mean 0.000
_refine_ls_structure_factor_coef Fsqd
_refine_ls_weighting_details 'w = 1/[\s^2^(Fo^2^)+(0.0891P)^2^] where P=(Fo^2^+2Fc^2^)/3'
_refine_ls_weighting_scheme calc
_refine_ls_wR_factor_ref 0.137
_reflns_number_gt 2687
_reflns_number_total 3735
_reflns_threshold_expression I>2\s(I)
_cod_data_source_file cf1298.cif
_cod_data_source_block I
_cod_depositor_comments
;
The following automatic conversions were performed:

'_exptl_crystal_density_meas' value 'not measured' was changed to '?'
- the value is perceived as not measured.

Automatic conversion script
Id: cif_fix_values 3008 2015-01-20 13:52:24Z robertas 

The following automatic conversions were performed:

'_refine_ls_weighting_scheme' value 'calc w =
1/[\s^2^(Fo^2^)+(0.0891P)^2^] where P=(Fo^2^+2Fc^2^)/3' was changed
to 'calc'. New tag '_refine_ls_weighting_details' was created. The
value of the new tag was set to 'w = 1/[\s^2^(Fo^2^)+(0.0891P)^2^]
where P=(Fo^2^+2Fc^2^)/3'.

Automatic conversion script
Id: cif_fix_values 3143 2015-03-26 13:38:13Z robertas 
;
_cod_original_formula_sum 'C15 H18 N2 O '
_cod_database_code 2008546

loop_
_symmetry_equiv_pos_as_xyz
'x, y, z'

loop_
_atom_site_label
_atom_site_fract_x
_atom_site_fract_y
_atom_site_fract_z
_atom_site_U_iso_or_equiv
_atom_site_adp_type
_atom_site_calc_flag
_atom_site_refinement_flags
_atom_site_occupancy
_atom_site_disorder_assembly
_atom_site_disorder_group
_atom_site_type_symbol
O1A .6412(5) .5756(3) .65488(17) .0522(7) Uani d . 1 . . O
N3A .3682(7) .7469(3) .5847(2) .0523(9) Uani d . 1 . . N
N10A .1458(7) .4469(4) .5824(2) .0570(9) Uani d . 1 . . N
C2A .5227(9) .6164(4) .5683(3) .0530(11) Uani d . 1 . . C
C4A .5348(9) .8346(4) .6349(3) .0540(11) Uani d . 1 . . C
C5A .6447(8) .7082(4) .7020(3) .0484(10) Uani d . 1 . . C
C6A .3804(8) .4875(4) .5425(3) .0475(10) Uani d . 1 . . C
C7A .4463(9) .3882(4) .4811(3) .0576(11) Uani d . 1 . . C
C8A .2454(10) .2861(5) .4836(3) .0655(13) Uani d . 1 . . C
C9A .0647(10) .3222(5) .5471(3) .0658(13) Uani d . 1 . . C
C11A .5091(8) .6786(4) .7970(3) .0448(9) Uani d . 1 . . C
C12A .2930(8) .5879(4) .8146(3) .0495(10) Uani d . 1 . . C
C13A .1648(9) .5677(5) .9012(3) .0578(11) Uani d . 1 . . C
C14A .2435(9) .6394(5) .9716(3) .0603(12) Uani d . 1 . . C
C15A .4592(9) .7287(5) .9562(3) .0591(12) Uani d . 1 . . C
C16A .5863(8) .7502(4) .8696(3) .0535(11) Uani d . 1 . . C
C31A .2845(10) .8312(5) .4989(3) .0701(13) Uani d . 1 . . C
C41A .4010(11) .9621(5) .6778(3) .0750(15) Uani d . 1 . . C
O1B .5795(5) -.0343(3) .13135(18) .0529(7) Uani d . 1 . . O
N3B .8364(7) .1055(4) .2055(2) .0540(9) Uani d . 1 . . N
N10B 1.0854(7) -.1897(4) .2015(2) .0541(9) Uani d . 1 . . N
C2B .6960(8) -.0348(4) .2187(3) .0519(11) Uani d . 1 . . C
C4B .6647(9) .2154(5) .1571(3) .0574(12) Uani d . 1 . . C
C5B .5636(8) .1201(4) .0865(3) .0493(10) Uani d . 1 . . C
C6B .8475(8) -.1707(4) .2419(3) .0462(10) Uani d . 1 . . C
C7B .8007(9) -.2971(5) .3059(3) .0555(11) Uani d . 1 . . C
C8B 1.0100(10) -.3907(5) .3024(3) .0612(12) Uani d . 1 . . C
C9B 1.1823(9) -.3246(5) .2378(3) .0597(12) Uani d . 1 . . C
C11B .7050(8) .1355(4) -.0081(3) .0460(10) Uani d . 1 . . C
C12B .9182(8) .0534(5) -.0270(3) .0497(10) Uani d . 1 . . C
C13B 1.0499(9) .0726(5) -.1126(3) .0600(12) Uani d . 1 . . C
C14B .9645(10) .1795(5) -.1826(3) .0639(13) Uani d . 1 . . C
C15B .7521(10) .2610(5) -.1658(3) .0621(12) Uani d . 1 . . C
C16B .6230(8) .2407(4) -.0790(3) .0557(11) Uani d . 1 . . C
C31B .9123(12) .1487(6) .2939(3) .0805(15) Uani d . 1 . . C
C41B .7955(12) .3635(5) .1160(3) .0787(15) Uani d . 1 . . C
H10A .0614 .4926 .6235 .068 Uiso calc R 1 . . H
H2A .6554 .6477 .5188 .064 Uiso calc R 1 . . H
H4A .6732 .8781 .5910 .065 Uiso calc R 1 . . H
H5A .8225 .7330 .7092 .058 Uiso calc R 1 . . H
H7A .5980 .3884 .4440 .069 Uiso calc R 1 . . H
H8A .2380 .2070 .4477 .079 Uiso calc R 1 . . H
H9A -.0885 .2713 .5640 .079 Uiso calc R 1 . . H
H12A .2341 .5400 .7670 .059 Uiso calc R 1 . . H
H13A .0230 .5045 .9119 .069 Uiso calc R 1 . . H
H14A .1526 .6282 1.0295 .072 Uiso calc R 1 . . H
H15A .5185 .7744 1.0046 .071 Uiso calc R 1 . . H
H16A .7272 .8142 .8594 .064 Uiso calc R 1 . . H
H31A .4306 .8644 .4581 .105 Uiso calc R 1 . . H
H31B .1867 .9181 .5134 .105 Uiso calc R 1 . . H
H31C .1813 .7666 .4688 .105 Uiso calc R 1 . . H
H41A .3515 1.0387 .6293 .112 Uiso calc R 1 . . H
H41B .5140 1.0056 .7161 .112 Uiso calc R 1 . . H
H41C .2522 .9232 .7152 .112 Uiso calc R 1 . . H
H10B 1.1624 -.1257 .1593 .065 Uiso calc R 1 . . H
H2B .5611 -.0297 .2684 .062 Uiso calc R 1 . . H
H4B .5235 .2377 .2011 .069 Uiso calc R 1 . . H
H5B .3841 .1458 .0789 .059 Uiso calc R 1 . . H
H7B .6532 -.3161 .3448 .067 Uiso calc R 1 . . H
H8B 1.0286 -.4841 .3387 .073 Uiso calc R 1 . . H
H9B 1.3406 -.3643 .2209 .072 Uiso calc R 1 . . H
H12B .9760 -.0179 .0196 .060 Uiso calc R 1 . . H
H13B 1.1948 .0150 -.1238 .072 Uiso calc R 1 . . H
H14B 1.0535 .1947 -.2407 .077 Uiso calc R 1 . . H
H15B .6927 .3309 -.2128 .074 Uiso calc R 1 . . H
H16B .4784 .2986 -.0678 .067 Uiso calc R 1 . . H
H31D .7632 .1594 .3347 .121 Uiso calc R 1 . . H
H31E 1.0025 .2436 .2820 .121 Uiso calc R 1 . . H
H31F 1.0209 .0714 .3226 .121 Uiso calc R 1 . . H
H41D .8360 .4193 .1653 .118 Uiso calc R 1 . . H
H41E .6838 .4231 .0761 .118 Uiso calc R 1 . . H
H41F .9494 .3417 .0804 .118 Uiso calc R 1 . . H

loop_
_atom_site_aniso_label
_atom_site_aniso_U_11
_atom_site_aniso_U_22
_atom_site_aniso_U_33
_atom_site_aniso_U_12
_atom_site_aniso_U_13
_atom_site_aniso_U_23
O1A .0622(18) .0496(16) .0469(16) .0085(13) -.0065(13) -.0135(13)
N3A .069(2) .0427(19) .0451(19) .0038(17) -.0054(17) -.0051(15)
N10A .057(2) .057(2) .057(2) .0035(18) -.0062(19) -.0079(17)
C2A .069(3) .048(2) .043(2) .007(2) -.002(2) -.0086(18)
C4A .066(3) .045(2) .049(2) -.011(2) .005(2) -.0039(19)
C5A .047(2) .049(2) .050(2) -.0020(19) .0029(19) -.0119(19)
C6A .055(3) .042(2) .045(2) .0055(19) -.008(2) -.0065(18)
C7A .065(3) .052(3) .056(3) .009(2) -.013(2) -.007(2)
C8A .093(4) .046(3) .062(3) .003(3) -.028(3) -.011(2)
C9A .070(3) .055(3) .072(3) -.012(2) -.021(3) .004(2)
C11A .044(2) .044(2) .047(2) .0016(18) -.0066(18) -.0077(18)
C12A .050(3) .054(2) .047(2) .002(2) -.011(2) -.0111(18)
C13A .066(3) .055(3) .050(3) -.006(2) -.001(2) -.001(2)
C14A .077(3) .056(3) .045(3) .000(2) .003(2) -.003(2)
C15A .074(3) .062(3) .043(2) -.002(2) -.006(2) -.017(2)
C16A .060(3) .048(2) .054(3) -.007(2) -.010(2) -.012(2)
C31A .096(4) .053(3) .060(3) .015(3) -.013(3) .003(2)
C41A .128(5) .039(2) .059(3) .012(3) -.009(3) -.009(2)
O1B .0590(18) .0498(16) .0488(16) -.0131(13) -.0103(13) .0020(12)
N3B .072(2) .0471(19) .0435(19) -.0037(18) -.0088(17) -.0075(15)
N10B .052(2) .056(2) .052(2) -.0104(17) -.0021(18) .0015(16)
C2B .071(3) .046(2) .038(2) -.011(2) .000(2) -.0023(17)
C4B .077(3) .047(2) .048(2) .002(2) .005(2) -.0104(19)
C5B .041(2) .050(2) .055(3) -.004(2) -.001(2) -.0001(19)
C6B .056(3) .045(2) .037(2) -.0112(19) -.0013(19) -.0033(17)
C7B .058(3) .065(3) .042(2) -.012(2) -.009(2) .005(2)
C8B .075(3) .050(3) .057(3) -.004(2) -.019(3) .003(2)
C9B .056(3) .060(3) .066(3) .004(2) -.013(2) -.014(2)
C11B .053(3) .041(2) .045(2) -.009(2) -.0089(19) -.0078(18)
C12B .052(3) .054(2) .042(2) .003(2) -.0056(19) -.0035(18)
C13B .069(3) .059(3) .053(3) .001(2) -.004(2) -.009(2)
C14B .086(4) .060(3) .044(3) -.009(3) -.001(2) -.005(2)
C15B .083(3) .049(2) .051(3) .003(2) -.008(2) .0098(19)
C16B .063(3) .047(2) .057(3) .008(2) -.011(2) .000(2)
C31B .117(4) .070(3) .061(3) -.010(3) -.021(3) -.024(2)
C41B .125(5) .039(2) .074(3) -.006(3) -.011(3) -.011(2)

loop_
_atom_type_symbol
_atom_type_description
_atom_type_scat_dispersion_real
_atom_type_scat_dispersion_imag
_atom_type_scat_source
C C 0.0033 0.0016 'International Tables Vol C Tables 4.2.6.8 and 6.1.1.4'
H H 0.0000 0.0000 'International Tables Vol C Tables 4.2.6.8 and 6.1.1.4'
N N 0.0061 0.0033 'International Tables Vol C Tables 4.2.6.8 and 6.1.1.4'
O O 0.0106 0.0060 'International Tables Vol C Tables 4.2.6.8 and 6.1.1.4'

loop_
_geom_angle_atom_site_label_1
_geom_angle_atom_site_label_2
_geom_angle_atom_site_label_3
_geom_angle
_geom_angle_publ_flag
C2A O1A C5A 108.2(3) no
C2A N3A C4A 102.9(3) no
C2A N3A C31A 112.7(3) no
C4A N3A C31A 113.8(3) no
C6A N10A C9A 109.4(4) no
O1A C2A N3A 103.8(3) no
O1A C2A C6A 111.5(3) no
N3A C2A C6A 114.6(4) no
N3A C4A C41A 113.9(4) no
N3A C4A C5A 100.9(3) no
C41A C4A C5A 116.5(3) no
O1A C5A C4A 104.7(3) no
O1A C5A C11A 110.9(3) no
C4A C5A C11A 116.1(3) no
N10A C6A C2A 122.3(3) no
N10A C6A C7A 107.3(4) no
C2A C6A C7A 130.4(4) no
C6A C7A C8A 107.7(4) no
C7A C8A C9A 107.8(4) no
C8A C9A N10A 107.8(4) no
C5A C11A C12A 122.0(3) no
C5A C11A C16A 120.5(4) no
C12A C11A C16A 117.3(4) no
C11A C12A C13A 121.1(4) no
C12A C13A C14A 120.7(4) no
C13A C14A C15A 119.4(4) no
C14A C15A C16A 120.1(4) no
C11A C16A C15A 121.4(4) no
C2B O1B C5B 109.1(3) no
C2B N3B C4B 104.0(3) no
C2B N3B C31B 112.2(3) no
C4B N3B C31B 113.6(3) no
C6B N10B C9B 109.7(3) no
O1B C2B N3B 103.3(3) no
O1B C2B C6B 112.4(3) no
N3B C2B C6B 115.0(4) no
N3B C4B C41B 113.2(4) no
N3B C4B C5B 100.7(3) no
C41B C4B C5B 115.8(4) no
O1B C5B C4B 103.9(3) no
O1B C5B C11B 110.1(3) no
C4B C5B C11B 116.2(3) no
N10B C6B C2B 122.6(3) no
N10B C6B C7B 106.1(4) no
C2B C6B C7B 131.2(4) no
C6B C7B C8B 108.1(4) no
C7B C8B C9B 108.3(4) no
C8B C9B N10B 107.8(4) no
C5B C11B C12B 122.8(4) no
C5B C11B C16B 119.5(4) no
C12B C11B C16B 117.7(4) no
C11B C12B C13B 122.0(4) no
C12B C13B C14B 119.2(4) no
C13B C14B C15B 119.8(4) no
C14B C15B C16B 120.1(4) no
C11B C16B C15B 121.1(4) no

loop_
_geom_bond_atom_site_label_1
_geom_bond_atom_site_label_2
_geom_bond_site_symmetry_2
_geom_bond_distance
_geom_bond_publ_flag
O1A C2A . 1.446(5) no
O1A C5A . 1.437(4) no
N3A C2A . 1.443(5) no
N3A C4A . 1.469(5) no
N3A C31A . 1.461(5) no
N10A C6A . 1.356(5) no
N10A C9A . 1.363(6) no
C2A C6A . 1.477(6) no
C4A C41A . 1.506(6) no
C4A C5A . 1.524(6) no
C5A C11A . 1.499(5) no
C6A C7A . 1.359(5) no
C7A C8A . 1.395(6) no
C8A C9A . 1.342(7) no
C11A C12A . 1.389(5) no
C11A C16A . 1.388(5) no
C12A C13A . 1.374(5) no
C13A C14A . 1.364(6) no
C14A C15A . 1.379(6) no
C15A C16A . 1.372(6) no
O1B C2B . 1.448(5) no
O1B C5B . 1.442(4) no
N3B C2B . 1.438(5) no
N3B C4B . 1.468(6) no
N3B C31B . 1.469(6) no
N10B C6B . 1.363(5) no
N10B C9B . 1.353(5) no
C2B C6B . 1.454(6) no
C4B C41B . 1.521(6) no
C4B C5B . 1.539(6) no
C5B C11B . 1.504(6) no
C6B C7B . 1.371(5) no
C7B C8B . 1.375(6) no
C8B C9B . 1.338(6) no
C11B C12B . 1.362(5) no
C11B C16B . 1.386(5) no
C12B C13B . 1.370(6) no
C13B C14B . 1.392(6) no
C14B C15B . 1.350(6) no
C15B C16B . 1.379(6) no

loop_
_geom_hbond_atom_site_label_D
_geom_hbond_atom_site_label_H
_geom_hbond_atom_site_label_A
_geom_hbond_site_symmetry_A
_geom_hbond_distance_DH
_geom_hbond_distance_HA
_geom_hbond_distance_DA
_geom_hbond_angle_DHA
_geom_hbond_publ_flag
N10A H10A O1A 1_455 0.86 2.36 3.051(4) 138 yes
N10B H10B O1B 1_655 0.86 2.34 3.004(4) 134 yes
C15A H15A O1B 1_566 0.93 2.70 3.599(5) 163 yes
C15B H15B O1A 1_554 0.93 2.73 3.632(5) 164 yes

loop_
_geom_torsion_atom_site_label_1
_geom_torsion_atom_site_label_2
_geom_torsion_atom_site_label_3
_geom_torsion_atom_site_label_4
_geom_torsion
_geom_torsion_publ_flag
N3A C2A C6A C7A 142.6(4) yes
O1A C2A C6A C7A -99.8(5) yes
C31A N3A C2A O1A 164.7(3) no
C4A N3A C2A O1A 41.7(4) no
C31A N3A C2A C6A -73.4(5) no
C4A N3A C2A C6A 163.6(3) no
C5A O1A C2A N3A -23.4(4) no
C5A O1A C2A C6A -147.4(3) no
C2A N3A C4A C41A -168.4(3) no
C31A N3A C4A C41A 69.4(5) no
C2A N3A C4A C5A -42.8(4) no
C31A N3A C4A C5A -165.0(3) no
C2A O1A C5A C11A 122.5(4) no
C2A O1A C5A C4A -3.4(4) no
N3A C4A C5A O1A 28.2(4) no
C41A C4A C5A O1A 152.0(4) no
N3A C4A C5A C11A -94.4(4) no
C41A C4A C5A C11A 29.4(6) no
C9A N10A C6A C7A 0.5(4) no
C9A N10A C6A C2A -178.3(4) no
N3A C2A C6A N10A -38.9(5) no
O1A C2A C6A N10A 78.7(5) no
N10A C6A C7A C8A 0.4(4) no
C2A C6A C7A C8A 179.1(4) no
C6A C7A C8A C9A -1.2(5) no
C7A C8A C9A N10A 1.6(5) no
C6A N10A C9A C8A -1.3(5) no
O1A C5A C11A C12A -36.4(5) no
C4A C5A C11A C12A 82.9(4) no
O1A C5A C11A C16A 148.1(4) no
C4A C5A C11A C16A -92.6(5) no
C5A C11A C12A C13A -177.0(4) no
C16A C11A C12A C13A -1.4(6) no
C11A C12A C13A C14A 1.6(6) no
C12A C13A C14A C15A -2.3(7) no
C13A C14A C15A C16A 2.8(6) no
C14A C15A C16A C11A -2.8(6) no
C5A C11A C16A C15A 177.7(4) no
C12A C11A C16A C15A 2.0(6) no
N3B C2B C6B C7B 137.2(4) yes
O1B C2B C6B C7B -105.0(4) yes
C31B N3B C2B O1B 164.2(4) no
C4B N3B C2B O1B 41.1(4) no
C31B N3B C2B C6B -73.0(5) no
C4B N3B C2B C6B 163.8(3) no
C5B O1B C2B N3B -22.7(4) no
C5B O1B C2B C6B -147.2(3) no
C2B N3B C4B C41B -166.7(4) no
C31B N3B C4B C41B 71.0(5) no
C2B N3B C4B C5B -42.4(4) no
C31B N3B C4B C5B -164.7(4) no
C2B O1B C5B C11B 121.5(3) no
C2B O1B C5B C4B -3.6(4) no
N3B C4B C5B O1B 27.7(4) no
C41B C4B C5B O1B 150.2(4) no
N3B C4B C5B C11B -93.3(4) no
C41B C4B C5B C11B 29.2(6) no
C9B N10B C6B C7B 1.0(4) no
C9B N10B C6B C2B 178.7(3) no
N3B C2B C6B N10B -39.9(5) no
O1B C2B C6B N10B 77.9(5) no
N10B C6B C7B C8B -0.5(4) no
C2B C6B C7B C8B -177.9(4) no
C6B C7B C8B C9B -0.1(5) no
C7B C8B C9B N10B 0.8(5) no
C6B N10B C9B C8B -1.1(5) no
O1B C5B C11B C12B -33.1(5) no
C4B C5B C11B C12B 84.6(5) no
O1B C5B C11B C16B 149.1(3) no
C4B C5B C11B C16B -93.2(4) no
C5B C11B C12B C13B -177.6(4) no
C16B C11B C12B C13B 0.2(6) no
C11B C12B C13B C14B 0.1(6) no
C12B C13B C14B C15B -0.9(6) no
C13B C14B C15B C16B 1.3(7) no
C14B C15B C16B C11B -1.0(7) no
C5B C11B C16B C15B 178.2(4) no
C12B C11B C16B C15B 0.3(6) no

loop_
_cod_related_entry_id
_cod_related_entry_database
_cod_related_entry_code
1 ChemSpider 21105714
